data_7719117
loop_
_publ_author_name
'Saha, Priya'
'Tomita, Ryunosuke'
'Tsuneda, Takao'
'Jiang, Pingyu'
'Taketsugu, Tetsuya'
'Jin, Mingoo'
'Huang, Dennis Chung-Yang'

_publ_section_title
;
 Homoleptic copper(I)-bisphosphine complexes as photoredox catalysts.
;
_journal_issue 30
_journal_name_full 'Dalton transactions (Cambridge, England : 2003)'
_journal_page_first 11725
_journal_page_last 11731
_journal_paper_doi 10.1039/d5dt01099c
_journal_volume 54
_journal_year 2025
_chemical_formula_moiety 'C60 H48 Cu P4, 2(B0.05 F0.4), 2(B0.45 F1.6)'
_chemical_formula_sum 'C60 H48 B Cu F4 P4'
_chemical_formula_weight 1043.21
_space_group_crystal_system monoclinic
_space_group_IT_number 13
_space_group_name_Hall '-P 2yac'
_space_group_name_H-M_alt 'P 1 2/n 1'
_atom_sites_solution_hydrogens geom
_atom_sites_solution_primary dual
_audit_creation_date 2025-07-04
_audit_creation_method
;
Olex2 1.5
(compiled 2025.05.31 svn.r86d253d1 for OlexSys, GUI svn.r7254)
;
_audit_update_record
;
2025-07-04 deposited with the CCDC.	2025-07-07 downloaded from the CCDC.
;
_cell_angle_alpha 90
_cell_angle_beta 100.5352(7)
_cell_angle_gamma 90
_cell_formula_units_Z 2
_cell_length_a 13.55747(10)
_cell_length_b 12.57977(9)
_cell_length_c 14.98164(10)
_cell_measurement_reflns_used 40234
_cell_measurement_temperature 153
_cell_measurement_theta_max 76.3230
_cell_measurement_theta_min 2.9350
_cell_volume 2512.04(3)
_computing_cell_refinement 'CrysAlisPro 1.171.42.49 (Rigaku OD, 2022)'
_computing_data_collection 'CrysAlisPro 1.171.42.49 (Rigaku OD, 2022)'
_computing_data_reduction 'CrysAlisPro 1.171.42.49 (Rigaku OD, 2022)'
_computing_molecular_graphics 'Olex2 1.5 (Dolomanov et al., 2009)'
_computing_publication_material 'Olex2 1.5 (Dolomanov et al., 2009)'
_computing_structure_refinement 'SHELXL 2018/3 (Sheldrick, 2015)'
_computing_structure_solution 'SHELXT 2018/2 (Sheldrick, 2018)'
_diffrn_ambient_temperature 153
_diffrn_detector 'Hybrid Pixel Array Detector'
_diffrn_detector_area_resol_mean 10.0000
_diffrn_detector_type HyPix
_diffrn_measured_fraction_theta_full 0.999
_diffrn_measured_fraction_theta_max 0.989
_diffrn_measurement_details
;
List of Runs (angles in degrees, time in seconds):

  # Type    Start    End  Width  t~exp~   \w     \q     \k     \f   Frames
#--------------------------------------------------------------------------
  1  \w    -87.00  -5.00   0.50    0.05    --  -48.77 113.00 -19.00  164
  2  \w    -37.00  24.00   0.50    0.05    --  -48.77  37.00 -90.00  122
  3  \w    -14.00  25.00   0.50    0.05    --  -48.77  19.00-120.00   78
  4  \w    -14.00  25.00   0.50    0.05    --  -48.77  19.00 -60.00   78
  5  \w    -61.00  23.00   0.50    0.05    --  -48.77  57.00 -60.00  168
  6  \w    -65.00 -30.00   0.50    0.05    -- -102.00  57.00-180.00   70
  7  \w    -65.00 -30.00   0.50    0.05    -- -102.00  57.00-120.00   70
  8  \w    -65.00 -30.00   0.50    0.05    -- -102.00  57.00 -60.00   70
  9  \w    -65.00 -30.00   0.50    0.05    -- -102.00  57.00   0.00   70
 10  \w    -65.00 -30.00   0.50    0.05    -- -102.00  57.00  30.00   70
 11  \w   -108.00 -30.00   0.50    0.05    -- -102.00 113.00 -19.00  156
 12  \w   -107.00 -30.00   0.50    0.05    -- -102.00 104.00  27.23  154
 13  \w   -111.00 -30.00   0.50    0.05    -- -102.00 125.00 150.00  162
 14  \w   -107.00 -30.00   0.50    0.05    -- -102.00 106.00  88.36  154
 15  \w   -121.00 -66.00   0.50    0.05    --  -48.77 -77.00 -30.00  110
 16  \w   -121.00 -74.00   0.50    0.05    --  -48.77-125.00   0.00   94
 17  \w   -121.00 -74.00   0.50    0.05    --  -48.77-125.00  30.00   94
 18  \w      9.00  88.00   0.50    0.05    --   48.77-113.00-111.00  158
 19  \w     31.00 108.00   0.50    0.05    --  102.75-113.00-111.00  154
 20  \w     31.00  69.00   0.50    0.05    --  102.75 -57.00 -60.00   76
 21  \w     31.00 106.00   0.50    0.05    --  102.75 -99.00 -60.00  150
 22  \w     31.00 111.00   0.50    0.05    --  102.75-125.00-180.00  160
 23  \w     31.00 106.00   0.50    0.05    --  102.75 -99.00 -90.00  150
 24  \w     31.00  69.00   0.50    0.05    --  102.75 -57.00 -30.00   76
 25  \w     31.00 106.00   0.50    0.05    --  102.75 -99.00   0.00  150
 26  \w     31.00 106.00   0.50    0.05    --  102.75 -99.00-120.00  150
 27  \w     31.00  69.00   0.50    0.05    --  102.75 -57.00  60.00   76
 28  \w     31.00 111.00   0.50    0.05    --  102.75-125.00  90.00  160
 29  \w     95.00 174.00   0.50    0.05    --  102.75  37.00  90.00  158
 30  \w     86.00 174.00   0.50    0.05    --  102.75 113.00 -19.00  176
 31  \w     36.00 121.00   0.50    0.05    --   48.77  57.00-180.00  170
 32  \w    -24.00  18.00   0.50    0.05    --   48.77 -19.00-120.00   84
 33  \w    -23.00  41.00   0.50    0.05    --   48.77 -37.00  30.00  128
 34  \w   -174.00 -82.00   0.50    0.05    -- -102.00-113.00-111.00  184
 35  \w   -174.00 -92.00   0.50    0.05    -- -102.00 -49.00 -19.84  164
 36  \w   -174.00 -83.00   0.50    0.05    -- -102.00 -73.00 110.68  182
 37  \w   -174.00 -90.00   0.50    0.05    -- -102.00 -55.00 165.43  168
 38  \w   -174.00 -94.00   0.50    0.05    -- -102.00 -37.00  60.00  160
 39  \w   -174.00 -94.00   0.50    0.05    -- -102.00 -37.00 -90.00  160
;
_diffrn_measurement_device 'four-circle diffractometer'
_diffrn_measurement_device_type 'XtaLAB Synergy R, DW system, HyPix'
_diffrn_measurement_method '\w scans'
_diffrn_orient_matrix_type 'CrysAlisPro convention (1999,Acta A55,543-557)'
_diffrn_orient_matrix_UB_11 0.1020267000
_diffrn_orient_matrix_UB_12 0.0500439000
_diffrn_orient_matrix_UB_13 0.0408215000
_diffrn_orient_matrix_UB_21 0.0389093000
_diffrn_orient_matrix_UB_22 -0.1095755000
_diffrn_orient_matrix_UB_23 0.0367100000
_diffrn_orient_matrix_UB_31 0.0379573000
_diffrn_orient_matrix_UB_32 -0.0222295000
_diffrn_orient_matrix_UB_33 -0.0889804000
_diffrn_radiation_monochromator mirror
_diffrn_radiation_probe x-ray
_diffrn_radiation_type 'Cu K\a'
_diffrn_radiation_wavelength 1.54184
_diffrn_reflns_av_R_equivalents 0.0323
_diffrn_reflns_av_unetI/netI 0.0145
_diffrn_reflns_Laue_measured_fraction_full 0.999
_diffrn_reflns_Laue_measured_fraction_max 0.989
_diffrn_reflns_limit_h_max 17
_diffrn_reflns_limit_h_min -17
_diffrn_reflns_limit_k_max 15
_diffrn_reflns_limit_k_min -15
_diffrn_reflns_limit_l_max 15
_diffrn_reflns_limit_l_min -18
_diffrn_reflns_number 46518
_diffrn_reflns_point_group_measured_fraction_full 0.999
_diffrn_reflns_point_group_measured_fraction_max 0.989
_diffrn_reflns_theta_full 67.684
_diffrn_reflns_theta_max 76.311
_diffrn_reflns_theta_min 3.513
_diffrn_source 'Rotating-anode X-ray tube'
_diffrn_source_type 'Rigaku (Cu) X-ray Source'
_exptl_absorpt_coefficient_mu 2.265
_exptl_absorpt_correction_T_max 1.00000
_exptl_absorpt_correction_T_min 0.50055
_exptl_absorpt_correction_type multi-scan
_exptl_absorpt_process_details
;
CrysAlisPro 1.171.42.49 (Rigaku Oxford Diffraction, 2022)
Empirical absorption correction using spherical harmonics,
implemented in SCALE3 ABSPACK scaling algorithm.
;
_exptl_crystal_colour 'clear colourless'
_exptl_crystal_colour_lustre clear
_exptl_crystal_colour_primary colourless
_exptl_crystal_density_diffrn 1.379
_exptl_crystal_description block
_exptl_crystal_F_000 1076
_exptl_crystal_size_max 0.2
_exptl_crystal_size_mid 0.2
_exptl_crystal_size_min 0.1
_refine_diff_density_max 0.328
_refine_diff_density_min -0.349
_refine_diff_density_rms 0.044
_refine_ls_extinction_coef 0.00091(11)
_refine_ls_extinction_expression Fc^*^=kFc[1+0.001xFc^2^\l^3^/sin(2\q)]^-1/4^
_refine_ls_extinction_method 'SHELXL-2018/3 (Sheldrick 2018)'
_refine_ls_goodness_of_fit_ref 1.033
_refine_ls_hydrogen_treatment constr
_refine_ls_matrix_type full
_refine_ls_number_parameters 385
_refine_ls_number_reflns 5203
_refine_ls_number_restraints 241
_refine_ls_restrained_S_all 1.019
_refine_ls_R_factor_all 0.0285
_refine_ls_R_factor_gt 0.0278
_refine_ls_shift/su_max 0.001
_refine_ls_shift/su_mean 0.000
_refine_ls_structure_factor_coef Fsqd
_refine_ls_weighting_details 'w=1/[\s^2^(Fo^2^)+(0.0362P)^2^+1.4675P] where P=(Fo^2^+2Fc^2^)/3'
_refine_ls_weighting_scheme calc
_refine_ls_wR_factor_gt 0.0730
_refine_ls_wR_factor_ref 0.0735
_reflns_Friedel_coverage 0.000
_reflns_number_gt 5050
_reflns_number_total 5203
_reflns_threshold_expression 'I > 2\s(I)'
_cod_data_source_file d5dt01099c2.cif
_cod_data_source_block Cudppbz2BF4
_cod_depositor_comments 'Adding full bibliography for 7719116--7719120.cif.'
_cod_database_code 7719117
_shelx_shelxl_version_number 2018/3
_chemical_oxdiff_formula 'C H P Cu B F'
_shelx_space_group_comment
;
The symmetry employed for this shelxl refinement is uniquely defined
by the following loop, which should always be used as a source of
symmetry information in preference to the above space-group names.
They are only intended as comments.
;
_cell_oxdiff_angle_alpha 89.9936(8)
_cell_oxdiff_angle_beta 100.5634(8)
_cell_oxdiff_angle_gamma 89.9953(8)
_cell_oxdiff_length_a 13.55602(12)
_cell_oxdiff_length_b 12.57640(12)
_cell_oxdiff_length_c 14.98863(15)
_cell_oxdiff_measurement_reflns_used 40234
_cell_oxdiff_volume 2512.04(4)
_shelx_estimated_absorpt_t_max 0.805
_shelx_estimated_absorpt_t_min 0.660
_olex2_refinement_description
;
1. Restrained distances
 F00I-F00Z \\sim F00I-F010 \\sim F00I-F1 \\sim F00Z-F010 \\sim F00Z-F1 \\sim
F010-F1
 with sigma of 0.02
 B011-F00I \\sim B011-F00Z \\sim B011-F010 \\sim B011-F1
 with sigma of 0.01
 F00I-B011 \\sim F2-B0
 with sigma of 0.02
 F00Z-B011 \\sim F3-B0
 with sigma of 0.02
 F010-B011 \\sim F0-B0
 with sigma of 0.02
 B011-F1 \\sim B0-F1A
 with sigma of 0.02
 F00I-F00Z \\sim F2-F3
 with sigma of 0.04
 F00I-F010 \\sim F2-F0
 with sigma of 0.04
 F00I-F1 \\sim F2-F1A
 with sigma of 0.04
 F00Z-F010 \\sim F3-F0
 with sigma of 0.04
 F00Z-F1 \\sim F3-F1A
 with sigma of 0.04
 F010-F1 \\sim F0-F1A
 with sigma of 0.04
2. Uiso/Uaniso restraints and constraints
F00I \\sim B011 \\sim F00Z \\sim F010 \\sim F1 \\sim F0 \\sim B0 \\sim F2 \\sim
F1A \\sim F3: within 2A with sigma of 0.01 and sigma for terminal atoms of 0.02
within 2A
3. Rigid body (RIGU) restrains
 B011, F00I, F1, F010, F00Z
 with sigma for 1-2 distances of 0.01 and sigma for 1-3 distances of 0.001
 F1A, B0, F2, F0, F3
 with sigma for 1-2 distances of 0.01 and sigma for 1-3 distances of 0.001
4. Others
 Fixed Sof: F00I(0.1) F00Z(0.1) F010(0.1) B011(0.05) F1(0.1) B0(0.45) F2(0.4)
 F1A(0.4) F0(0.4) F3(0.4)
5.a Aromatic/amide H refined with riding coordinates:
 C004(H004), C009(H009), C00C(H00C), C00D(H00D), C00E(H00E), C00F(H00F),
 C00G(H00G), C00H(H00H), C00J(H00J), C00K(H00K), C00L(H00L), C00M(H00M),
 C00N(H00N), C00O(H00O), C00P(H00P), C00Q(H00Q), C00R(H00R), C00S(H00S),
 C00T(H00T), C00U(H00U), C00V(H00V), C00W(H00W), C00X(H00X), C00Y(H00Y)
;
_olex2_submission_special_instructions 'No special instructions were received'
_oxdiff_exptl_absorpt_empirical_details
;
Empirical correction (ABSPACK) includes:
- Absorption correction using spherical harmonics
- Frame scaling
;
_oxdiff_exptl_absorpt_empirical_full_max 1.549
_oxdiff_exptl_absorpt_empirical_full_min 0.583

loop_
_space_group_symop_operation_xyz
'x, y, z'
'-x+1/2, y, -z+1/2'
'-x, -y, -z'
'x-1/2, -y, z-1/2'

loop_
_atom_site_label
_atom_site_type_symbol
_atom_site_fract_x
_atom_site_fract_y
_atom_site_fract_z
_atom_site_U_iso_or_equiv
_atom_site_adp_type
_atom_site_occupancy
_atom_site_site_symmetry_order
_atom_site_calc_flag
_atom_site_refinement_flags_posn
_atom_site_refinement_flags_adp
_atom_site_refinement_flags_occupancy
_atom_site_disorder_assembly
_atom_site_disorder_group
Cu01 Cu 0.250000 0.62911(2) 0.250000 0.01651(8) Uani 1 2 d S T P . .
P002 P 0.30061(2) 0.71744(3) 0.38606(2) 0.01749(9) Uani 1 1 d . . . . .
P003 P 0.13587(2) 0.54924(2) 0.32342(2) 0.01621(9) Uani 1 1 d . . . . .
C004 C 0.02125(10) 0.68523(11) 0.41694(9) 0.0219(3) Uani 1 1 d . . . . .
H004 H 0.066399 0.667665 0.471209 0.026 Uiso 1 1 calc R U . . .
C005 C 0.07519(10) 0.42091(11) 0.29766(9) 0.0205(3) Uani 1 1 d . . . . .
C006 C 0.42982(10) 0.75687(12) 0.43083(9) 0.0237(3) Uani 1 1 d . . . . .
C007 C 0.20221(9) 0.54158(10) 0.44142(8) 0.0179(2) Uani 1 1 d . . . . .
C008 C 0.03131(9) 0.63699(10) 0.33539(9) 0.0185(2) Uani 1 1 d . . . . .
C009 C -0.03701(10) 0.66241(12) 0.25666(9) 0.0240(3) Uani 1 1 d . . . . .
H009 H -0.031931 0.628718 0.200928 0.029 Uiso 1 1 calc R U . . .
C00A C 0.27222(10) 0.62272(10) 0.47118(9) 0.0193(3) Uani 1 1 d . . . . .
C00B C 0.22418(10) 0.83417(10) 0.39850(9) 0.0208(3) Uani 1 1 d . . . . .
C00C C 0.22643(12) 0.88568(12) 0.48140(10) 0.0300(3) Uani 1 1 d . . . . .
H00C H 0.272537 0.863570 0.533677 0.036 Uiso 1 1 calc R U . . .
C00D C 0.17963(10) 0.46687(11) 0.50349(9) 0.0223(3) Uani 1 1 d . . . . .
H00D H 0.133085 0.411590 0.483493 0.027 Uiso 1 1 calc R U . . .
C00E C 0.31558(11) 0.62861(12) 0.56324(9) 0.0254(3) Uani 1 1 d . . . . .
H00E H 0.361612 0.684042 0.584185 0.030 Uiso 1 1 calc R U . . .
C00F C -0.00692(10) 0.38976(11) 0.33577(10) 0.0253(3) Uani 1 1 d . . . . .
H00F H -0.032284 0.436091 0.376269 0.030 Uiso 1 1 calc R U . . .
C00G C 0.50063(11) 0.68007(14) 0.46493(10) 0.0316(3) Uani 1 1 d . . . . .
H00G H 0.480284 0.608446 0.470276 0.038 Uiso 1 1 calc R U . . .
C00H C -0.05164(12) 0.29138(12) 0.31472(11) 0.0320(3) Uani 1 1 d . . . . .
H00H H -0.107314 0.270476 0.341004 0.038 Uiso 1 1 calc R U . . .
F00I F 0.3169(11) 0.9199(13) 0.8247(9) 0.048(3) Uani 0.1 1 d D U P A -2
C00J C -0.11217(11) 0.73645(12) 0.25927(10) 0.0288(3) Uani 1 1 d . . . . .
H00J H -0.158174 0.753432 0.205371 0.035 Uiso 1 1 calc R U . . .
C00K C 0.29177(11) 0.55390(12) 0.62424(9) 0.0288(3) Uani 1 1 d . . . . .
H00K H 0.321563 0.558515 0.686643 0.035 Uiso 1 1 calc R U . . .
C00L C 0.15588(11) 0.86841(11) 0.32303(10) 0.0255(3) Uani 1 1 d . . . . .
H00L H 0.154136 0.834260 0.266210 0.031 Uiso 1 1 calc R U . . .
C00M C 0.46121(12) 0.86161(13) 0.42234(11) 0.0325(3) Uani 1 1 d . . . . .
H00M H 0.413725 0.914934 0.399250 0.039 Uiso 1 1 calc R U . . .
C00N C 0.22487(11) 0.47283(12) 0.59451(9) 0.0272(3) Uani 1 1 d . . . . .
H00N H 0.209796 0.421170 0.636285 0.033 Uiso 1 1 calc R U . . .
C00O C 0.11008(12) 0.35327(12) 0.23684(10) 0.0302(3) Uani 1 1 d . . . . .
H00O H 0.164493 0.374606 0.209020 0.036 Uiso 1 1 calc R U . . .
C00P C -0.05478(11) 0.75915(11) 0.41922(10) 0.0269(3) Uani 1 1 d . . . . .
H00P H -0.061607 0.791356 0.475118 0.032 Uiso 1 1 calc R U . . .
C00Q C -0.12035(11) 0.78582(11) 0.34043(11) 0.0296(3) Uani 1 1 d . . . . .
H00Q H -0.170861 0.837809 0.341868 0.035 Uiso 1 1 calc R U . . .
C00R C -0.01515(14) 0.22374(12) 0.25546(12) 0.0371(4) Uani 1 1 d . . . . .
H00R H -0.045525 0.156255 0.241486 0.044 Uiso 1 1 calc R U . . .
C00S C 0.09035(12) 0.95154(12) 0.32944(11) 0.0331(3) Uani 1 1 d . . . . .
H00S H 0.043843 0.973774 0.277470 0.040 Uiso 1 1 calc R U . . .
C00T C 0.16104(14) 0.96937(14) 0.48719(12) 0.0402(4) Uani 1 1 d . . . . .
H00T H 0.163022 1.004682 0.543539 0.048 Uiso 1 1 calc R U . . .
C00U C 0.06534(14) 0.25421(13) 0.21663(12) 0.0400(4) Uani 1 1 d . . . . .
H00U H 0.090271 0.207589 0.176068 0.048 Uiso 1 1 calc R U . . .
C00V C 0.60126(12) 0.70780(18) 0.49126(12) 0.0448(5) Uani 1 1 d . . . . .
H00V H 0.649067 0.655242 0.515425 0.054 Uiso 1 1 calc R U . . .
C00W C 0.56253(14) 0.88765(17) 0.44788(13) 0.0466(5) Uani 1 1 d . . . . .
H00W H 0.583924 0.958689 0.441383 0.056 Uiso 1 1 calc R U . . .
C00X C 0.09307(13) 1.00177(13) 0.41170(12) 0.0390(4) Uani 1 1 d . . . . .
H00X H 0.048244 1.058642 0.416513 0.047 Uiso 1 1 calc R U . . .
C00Y C 0.63169(13) 0.8112(2) 0.48239(13) 0.0511(5) Uani 1 1 d . . . . .
H00Y H 0.700423 0.829685 0.500112 0.061 Uiso 1 1 calc R U . . .
F00Z F 0.1685(11) 0.9797(12) 0.7450(11) 0.052(3) Uani 0.1 1 d D U P A -2
F010 F 0.2518(19) 0.8417(16) 0.6924(14) 0.042(3) Uani 0.1 1 d D U P A -2
B011 B 0.2620(11) 0.9383(13) 0.7383(10) 0.043(3) Uani 0.05 1 d D U P A -2
F1 F 0.3124(16) 1.010(2) 0.6918(17) 0.047(4) Uani 0.1 1 d D U P A -2
B0 B 0.2311(4) 0.9489(3) 0.7489(7) 0.0344(15) Uani 0.45 1 d D U P B -1
F2 F 0.2537(5) 0.8511(5) 0.7889(4) 0.0498(12) Uani 0.4 1 d D U P B -1
F1A F 0.3102(5) 0.9890(5) 0.7111(4) 0.0517(12) Uani 0.4 1 d D U P B -1
F0 F 0.1448(2) 0.9416(3) 0.6822(2) 0.0431(8) Uani 0.4 1 d D U P B -1
F3 F 0.2100(5) 1.0208(6) 0.8140(4) 0.0464(11) Uani 0.4 1 d D U P B -1

loop_
_atom_site_aniso_label
_atom_site_aniso_U_11
_atom_site_aniso_U_22
_atom_site_aniso_U_33
_atom_site_aniso_U_23
_atom_site_aniso_U_13
_atom_site_aniso_U_12
Cu01 0.01740(14) 0.01768(14) 0.01503(14) 0.000 0.00450(10) 0.000
P002 0.01934(16) 0.01741(16) 0.01586(16) -0.00100(11) 0.00360(12) -0.00175(12)
P003 0.01527(15) 0.01836(16) 0.01516(15) 0.00044(11) 0.00320(11) -0.00025(11)
C004 0.0208(6) 0.0233(6) 0.0220(6) 0.0002(5) 0.0052(5) 0.0001(5)
C005 0.0200(6) 0.0199(6) 0.0199(6) 0.0002(5) -0.0004(5) -0.0005(5)
C006 0.0221(6) 0.0311(7) 0.0188(6) -0.0061(5) 0.0059(5) -0.0044(5)
C007 0.0163(6) 0.0204(6) 0.0172(6) 0.0011(5) 0.0037(5) 0.0029(5)
C008 0.0166(6) 0.0184(6) 0.0212(6) 0.0028(5) 0.0050(5) -0.0009(5)
C009 0.0206(6) 0.0300(7) 0.0216(6) 0.0037(5) 0.0046(5) 0.0001(5)
C00A 0.0194(6) 0.0211(6) 0.0176(6) 0.0003(5) 0.0041(5) 0.0016(5)
C00B 0.0231(6) 0.0177(6) 0.0229(6) -0.0015(5) 0.0077(5) -0.0019(5)
C00C 0.0333(8) 0.0313(8) 0.0246(7) -0.0074(6) 0.0029(6) 0.0022(6)
C00D 0.0210(6) 0.0235(6) 0.0226(6) 0.0040(5) 0.0043(5) 0.0002(5)
C00E 0.0264(7) 0.0293(7) 0.0197(6) -0.0006(5) 0.0019(5) -0.0040(6)
C00F 0.0244(7) 0.0241(7) 0.0270(7) 0.0003(5) 0.0039(5) -0.0020(5)
C00G 0.0258(7) 0.0445(9) 0.0246(7) -0.0025(6) 0.0051(6) 0.0030(6)
C00H 0.0301(8) 0.0270(7) 0.0367(8) 0.0057(6) 0.0002(6) -0.0078(6)
F00I 0.061(6) 0.051(6) 0.033(4) 0.006(4) 0.008(5) 0.003(6)
C00J 0.0206(6) 0.0327(8) 0.0319(7) 0.0097(6) 0.0021(6) 0.0031(6)
C00K 0.0315(7) 0.0372(8) 0.0161(6) 0.0034(6) 0.0002(5) 0.0002(6)
C00L 0.0324(7) 0.0220(7) 0.0227(7) -0.0015(5) 0.0065(6) 0.0016(6)
C00M 0.0325(8) 0.0343(8) 0.0326(8) -0.0096(6) 0.0112(6) -0.0113(6)
C00N 0.0297(7) 0.0305(7) 0.0216(7) 0.0097(6) 0.0057(5) 0.0015(6)
C00O 0.0331(8) 0.0290(7) 0.0292(7) -0.0057(6) 0.0071(6) 0.0002(6)
C00P 0.0259(7) 0.0232(7) 0.0335(8) -0.0046(6) 0.0110(6) -0.0005(6)
C00Q 0.0214(7) 0.0215(7) 0.0473(9) 0.0035(6) 0.0101(6) 0.0031(5)
C00R 0.0464(9) 0.0206(7) 0.0386(9) 0.0001(6) -0.0071(7) -0.0059(7)
C00S 0.0384(8) 0.0271(8) 0.0330(8) 0.0004(6) 0.0044(6) 0.0087(6)
C00T 0.0496(10) 0.0378(9) 0.0333(8) -0.0158(7) 0.0079(7) 0.0077(8)
C00U 0.0533(10) 0.0271(8) 0.0383(9) -0.0111(7) 0.0052(8) 0.0016(7)
C00V 0.0241(8) 0.0795(14) 0.0306(8) -0.0059(8) 0.0044(6) 0.0081(8)
C00W 0.0379(9) 0.0570(11) 0.0489(10) -0.0207(9) 0.0184(8) -0.0259(9)
C00X 0.0446(9) 0.0292(8) 0.0436(9) -0.0094(7) 0.0089(7) 0.0119(7)
C00Y 0.0230(8) 0.0904(16) 0.0413(10) -0.0212(10) 0.0093(7) -0.0163(9)
F00Z 0.055(5) 0.036(5) 0.065(7) 0.009(6) 0.012(5) 0.001(5)
F010 0.050(6) 0.036(5) 0.038(5) 0.008(4) 0.004(5) -0.003(5)
B011 0.043(6) 0.038(6) 0.045(6) 0.009(6) 0.003(6) -0.002(6)
F1 0.049(7) 0.042(7) 0.045(7) 0.015(6) -0.003(6) -0.010(6)
B0 0.034(4) 0.0291(16) 0.0379(19) 0.005(2) 0.000(4) -0.0025(17)
F2 0.0479(19) 0.0399(17) 0.062(3) 0.0206(16) 0.011(2) 0.0160(15)
F1A 0.036(2) 0.058(3) 0.062(3) 0.015(2) 0.012(2) -0.004(2)
F0 0.0395(15) 0.049(2) 0.0356(15) 0.0126(13) -0.0060(13) -0.0113(14)
F3 0.046(3) 0.044(2) 0.047(2) -0.0091(16) 0.0042(17) 0.0018(19)

loop_
_atom_type_symbol
_atom_type_description
_atom_type_scat_dispersion_real
_atom_type_scat_dispersion_imag
_atom_type_scat_source
C C 0.0181 0.0091 'International Tables Vol C Tables 4.2.6.8 and 6.1.1.4'
H H 0.0000 0.0000 'International Tables Vol C Tables 4.2.6.8 and 6.1.1.4'
B B 0.0090 0.0039 'International Tables Vol C Tables 4.2.6.8 and 6.1.1.4'
Cu Cu -1.9646 0.5888 'International Tables Vol C Tables 4.2.6.8 and 6.1.1.4'
F F 0.0727 0.0534 'International Tables Vol C Tables 4.2.6.8 and 6.1.1.4'
P P 0.2955 0.4335 'International Tables Vol C Tables 4.2.6.8 and 6.1.1.4'

loop_
_geom_angle_atom_site_label_1
_geom_angle_atom_site_label_2
_geom_angle_atom_site_label_3
_geom_angle
_geom_angle_site_symmetry_1
_geom_angle_site_symmetry_3
_geom_angle_publ_flag
P002 Cu01 P002 122.569(19) . 2 y
P003 Cu01 P002 121.121(11) 2 . y
P003 Cu01 P002 121.124(11) . 2 y
P003 Cu01 P002 84.551(11) 2 2 y
P003 Cu01 P002 84.552(11) . . y
P003 Cu01 P003 127.910(19) . 2 y
C006 P002 Cu01 124.36(4) . . ?
C006 P002 C00A 103.29(6) . . ?
C006 P002 C00B 105.55(6) . . ?
C00A P002 Cu01 103.54(4) . . ?
C00B P002 Cu01 113.19(4) . . ?
C00B P002 C00A 104.82(6) . . ?
C005 P003 Cu01 127.33(5) . . ?
C005 P003 C007 106.30(6) . . ?
C005 P003 C008 103.14(6) . . ?
C007 P003 Cu01 103.35(4) . . ?
C008 P003 Cu01 112.71(4) . . ?
C008 P003 C007 100.91(6) . . ?
C008 C004 H004 119.9 . . ?
C008 C004 C00P 120.25(13) . . ?
C00P C004 H004 119.9 . . ?
C00F C005 P003 121.67(10) . . ?
C00O C005 P003 119.11(11) . . ?
C00O C005 C00F 119.20(13) . . ?
C00G C006 P002 119.82(11) . . ?
C00G C006 C00M 119.13(14) . . ?
C00M C006 P002 120.68(12) . . ?
C00A C007 P003 116.75(9) . . ?
C00D C007 P003 123.33(10) . . ?
C00D C007 C00A 119.61(12) . . ?
C004 C008 P003 123.38(10) . . ?
C004 C008 C009 118.99(12) . . ?
C009 C008 P003 117.45(10) . . ?
C008 C009 H009 119.8 . . ?
C00J C009 C008 120.48(13) . . ?
C00J C009 H009 119.8 . . ?
C007 C00A P002 117.69(9) . . ?
C00E C00A P002 123.13(10) . . ?
C00E C00A C007 119.18(12) . . ?
C00C C00B P002 122.92(11) . . ?
C00L C00B P002 118.12(10) . . ?
C00L C00B C00C 118.81(13) . . ?
C00B C00C H00C 120.1 . . ?
C00T C00C C00B 119.79(14) . . ?
C00T C00C H00C 120.1 . . ?
C007 C00D H00D 119.8 . . ?
C00N C00D C007 120.40(13) . . ?
C00N C00D H00D 119.8 . . ?
C00A C00E H00E 119.8 . . ?
C00K C00E C00A 120.42(13) . . ?
C00K C00E H00E 119.8 . . ?
C005 C00F H00F 119.8 . . ?
C00H C00F C005 120.31(14) . . ?
C00H C00F H00F 119.8 . . ?
C006 C00G H00G 119.9 . . ?
C006 C00G C00V 120.27(17) . . ?
C00V C00G H00G 119.9 . . ?
C00F C00H H00H 120.0 . . ?
C00R C00H C00F 120.05(15) . . ?
C00R C00H H00H 120.0 . . ?
C009 C00J H00J 119.9 . . ?
C009 C00J C00Q 120.15(13) . . ?
C00Q C00J H00J 119.9 . . ?
C00E C00K H00K 119.9 . . ?
C00N C00K C00E 120.30(13) . . ?
C00N C00K H00K 119.9 . . ?
C00B C00L H00L 119.5 . . ?
C00S C00L C00B 121.09(13) . . ?
C00S C00L H00L 119.5 . . ?
C006 C00M H00M 120.1 . . ?
C00W C00M C006 119.80(17) . . ?
C00W C00M H00M 120.1 . . ?
C00D C00N H00N 120.0 . . ?
C00K C00N C00D 120.06(13) . . ?
C00K C00N H00N 120.0 . . ?
C005 C00O H00O 119.9 . . ?
C005 C00O C00U 120.15(15) . . ?
C00U C00O H00O 119.9 . . ?
C004 C00P H00P 119.9 . . ?
C00Q C00P C004 120.27(13) . . ?
C00Q C00P H00P 119.9 . . ?
C00J C00Q H00Q 120.1 . . ?
C00P C00Q C00J 119.83(13) . . ?
C00P C00Q H00Q 120.1 . . ?
C00H C00R H00R 119.9 . . ?
C00U C00R C00H 120.12(14) . . ?
C00U C00R H00R 119.9 . . ?
C00L C00S H00S 120.2 . . ?
C00X C00S C00L 119.63(15) . . ?
C00X C00S H00S 120.2 . . ?
C00C C00T H00T 119.7 . . ?
C00X C00T C00C 120.64(15) . . ?
C00X C00T H00T 119.7 . . ?
C00O C00U H00U 119.9 . . ?
C00R C00U C00O 120.14(15) . . ?
C00R C00U H00U 119.9 . . ?
C00G C00V H00V 119.9 . . ?
C00Y C00V C00G 120.25(18) . . ?
C00Y C00V H00V 119.9 . . ?
C00M C00W H00W 119.7 . . ?
C00Y C00W C00M 120.51(18) . . ?
C00Y C00W H00W 119.7 . . ?
C00S C00X C00T 120.04(15) . . ?
C00S C00X H00X 120.0 . . ?
C00T C00X H00X 120.0 . . ?
C00V C00Y H00Y 120.0 . . ?
C00W C00Y C00V 120.02(16) . . ?
C00W C00Y H00Y 120.0 . . ?
F00I B011 F00Z 109.6(9) . . ?
F00I B011 F010 107.7(9) . . ?
F00I B011 F1 110.3(10) . . ?
F010 B011 F00Z 110.6(9) . . ?
F010 B011 F1 109.3(10) . . ?
F1 B011 F00Z 109.3(9) . . ?
F2 B0 F1A 111.9(5) . . ?
F2 B0 F0 110.1(4) . . ?
F2 B0 F3 109.4(8) . . ?
F1A B0 F3 108.6(5) . . ?
F0 B0 F1A 109.8(8) . . ?
F0 B0 F3 106.8(5) . . ?

loop_
_geom_bond_atom_site_label_1
_geom_bond_atom_site_label_2
_geom_bond_distance
_geom_bond_site_symmetry_2
_geom_bond_publ_flag
Cu01 P002 2.3128(3) . y
Cu01 P002 2.3128(3) 2 y
Cu01 P003 2.2883(3) . y
Cu01 P003 2.2883(3) 2 y
P002 C006 1.8261(14) . ?
P002 C00A 1.8369(13) . ?
P002 C00B 1.8263(14) . ?
P003 C005 1.8209(14) . ?
P003 C007 1.8336(13) . ?
P003 C008 1.8311(13) . ?
C004 H004 0.9500 . ?
C004 C008 1.3930(18) . ?
C004 C00P 1.3933(19) . ?
C005 C00F 1.3967(19) . ?
C005 C00O 1.391(2) . ?
C006 C00G 1.392(2) . ?
C006 C00M 1.398(2) . ?
C007 C00A 1.4095(18) . ?
C007 C00D 1.3949(18) . ?
C008 C009 1.3972(18) . ?
C009 H009 0.9500 . ?
C009 C00J 1.386(2) . ?
C00A C00E 1.3989(18) . ?
C00B C00C 1.3962(19) . ?
C00B C00L 1.392(2) . ?
C00C H00C 0.9500 . ?
C00C C00T 1.389(2) . ?
C00D H00D 0.9500 . ?
C00D C00N 1.3911(19) . ?
C00E H00E 0.9500 . ?
C00E C00K 1.389(2) . ?
C00F H00F 0.9500 . ?
C00F C00H 1.389(2) . ?
C00G H00G 0.9500 . ?
C00G C00V 1.393(2) . ?
C00H H00H 0.9500 . ?
C00H C00R 1.385(2) . ?
F00I B011 1.389(8) . ?
C00J H00J 0.9500 . ?
C00J C00Q 1.388(2) . ?
C00K H00K 0.9500 . ?
C00K C00N 1.383(2) . ?
C00L H00L 0.9500 . ?
C00L C00S 1.387(2) . ?
C00M H00M 0.9500 . ?
C00M C00W 1.396(2) . ?
C00N H00N 0.9500 . ?
C00O H00O 0.9500 . ?
C00O C00U 1.395(2) . ?
C00P H00P 0.9500 . ?
C00P C00Q 1.383(2) . ?
C00Q H00Q 0.9500 . ?
C00R H00R 0.9500 . ?
C00R C00U 1.381(3) . ?
C00S H00S 0.9500 . ?
C00S C00X 1.379(2) . ?
C00T H00T 0.9500 . ?
C00T C00X 1.383(3) . ?
C00U H00U 0.9500 . ?
C00V H00V 0.9500 . ?
C00V C00Y 1.378(3) . ?
C00W H00W 0.9500 . ?
C00W C00Y 1.376(3) . ?
C00X H00X 0.9500 . ?
C00Y H00Y 0.9500 . ?
F00Z B011 1.391(8) . ?
F010 B011 1.390(8) . ?
B011 F1 1.391(8) . ?
B0 F2 1.377(6) . ?
B0 F1A 1.395(8) . ?
B0 F0 1.396(7) . ?
B0 F3 1.398(9) . ?

loop_
_geom_torsion_atom_site_label_1
_geom_torsion_atom_site_label_2
_geom_torsion_atom_site_label_3
_geom_torsion_atom_site_label_4
_geom_torsion
_geom_torsion_site_symmetry_1
_geom_torsion_site_symmetry_2
_geom_torsion_site_symmetry_3
_geom_torsion_site_symmetry_4
_geom_torsion_publ_flag
Cu01 P002 C006 C00G -72.36(12) . . . . ?
Cu01 P002 C006 C00M 100.63(11) . . . . ?
Cu01 P002 C00A C007 -19.87(11) . . . . ?
Cu01 P002 C00A C00E 161.02(11) . . . . ?
Cu01 P002 C00B C00C 165.68(11) . . . . ?
Cu01 P002 C00B C00L -9.81(12) . . . . ?
Cu01 P003 C005 C00F -167.52(9) . . . . ?
Cu01 P003 C005 C00O 10.96(14) . . . . ?
Cu01 P003 C007 C00A 30.93(10) . . . . ?
Cu01 P003 C007 C00D -155.46(10) . . . . ?
Cu01 P003 C008 C004 -105.14(11) . . . . ?
Cu01 P003 C008 C009 69.85(11) . . . . ?
P002 C006 C00G C00V 173.90(12) . . . . ?
P002 C006 C00M C00W -172.95(12) . . . . ?
P002 C00A C00E C00K -179.38(11) . . . . ?
P002 C00B C00C C00T -175.39(13) . . . . ?
P002 C00B C00L C00S 175.16(12) . . . . ?
P003 C005 C00F C00H 179.94(11) . . . . ?
P003 C005 C00O C00U 179.46(12) . . . . ?
P003 C007 C00A P002 -7.18(14) . . . . ?
P003 C007 C00A C00E 171.96(10) . . . . ?
P003 C007 C00D C00N -172.68(11) . . . . ?
P003 C008 C009 C00J -173.66(11) . . . . ?
C004 C008 C009 C00J 1.6(2) . . . . ?
C004 C00P C00Q C00J 1.9(2) . . . . ?
C005 P003 C007 C00A 166.88(10) . . . . ?
C005 P003 C007 C00D -19.50(13) . . . . ?
C005 P003 C008 C004 114.26(11) . . . . ?
C005 P003 C008 C009 -70.75(11) . . . . ?
C005 C00F C00H C00R -0.2(2) . . . . ?
C005 C00O C00U C00R 1.3(3) . . . . ?
C006 P002 C00A C007 -150.67(10) . . . . ?
C006 P002 C00A C00E 30.22(13) . . . . ?
C006 P002 C00B C00C -55.16(13) . . . . ?
C006 P002 C00B C00L 129.35(11) . . . . ?
C006 C00G C00V C00Y -1.0(2) . . . . ?
C006 C00M C00W C00Y -0.8(3) . . . . ?
C007 P003 C005 C00F 70.77(12) . . . . ?
C007 P003 C005 C00O -110.75(12) . . . . ?
C007 P003 C008 C004 4.47(12) . . . . ?
C007 P003 C008 C009 179.46(10) . . . . ?
C007 C00A C00E C00K 1.5(2) . . . . ?
C007 C00D C00N C00K 0.8(2) . . . . ?
C008 P003 C005 C00F -34.95(12) . . . . ?
C008 P003 C005 C00O 143.53(11) . . . . ?
C008 P003 C007 C00A -85.80(10) . . . . ?
C008 P003 C007 C00D 87.81(12) . . . . ?
C008 C004 C00P C00Q -0.5(2) . . . . ?
C008 C009 C00J C00Q -0.2(2) . . . . ?
C009 C00J C00Q C00P -1.5(2) . . . . ?
C00A P002 C006 C00G 44.57(12) . . . . ?
C00A P002 C006 C00M -142.44(12) . . . . ?
C00A P002 C00B C00C 53.54(13) . . . . ?
C00A P002 C00B C00L -121.95(11) . . . . ?
C00A C007 C00D C00N 0.8(2) . . . . ?
C00A C00E C00K C00N 0.0(2) . . . . ?
C00B P002 C006 C00G 154.37(11) . . . . ?
C00B P002 C006 C00M -32.64(13) . . . . ?
C00B P002 C00A C007 99.00(11) . . . . ?
C00B P002 C00A C00E -80.11(12) . . . . ?
C00B C00C C00T C00X 0.5(3) . . . . ?
C00B C00L C00S C00X 0.4(2) . . . . ?
C00C C00B C00L C00S -0.5(2) . . . . ?
C00C C00T C00X C00S -0.6(3) . . . . ?
C00D C007 C00A P002 178.96(10) . . . . ?
C00D C007 C00A C00E -1.90(19) . . . . ?
C00E C00K C00N C00D -1.2(2) . . . . ?
C00F C005 C00O C00U -2.0(2) . . . . ?
C00F C00H C00R C00U -0.5(2) . . . . ?
C00G C006 C00M C00W 0.1(2) . . . . ?
C00G C00V C00Y C00W 0.4(3) . . . . ?
C00H C00R C00U C00O -0.1(3) . . . . ?
C00L C00B C00C C00T 0.1(2) . . . . ?
C00L C00S C00X C00T 0.2(3) . . . . ?
C00M C006 C00G C00V 0.8(2) . . . . ?
C00M C00W C00Y C00V 0.5(3) . . . . ?
C00O C005 C00F C00H 1.5(2) . . . . ?
C00P C004 C008 P003 173.71(10) . . . . ?
C00P C004 C008 C009 -1.20(19) . . . . ?
